data_1571673
loop_
_publ_author_name
'Angel-Nieto, Ismael'
'Arroyo-Carmona, Rosa Elena'
'P\'erez-Ben\'itez, Aar\'on'
'Aguirre-Hern\'andez, Gerardo'
'Bern\`es, Sylvain'

_publ_section_title
;
 trans-Dichloridobis(secnidazole-\kN 3)copper(II)
;
_journal_coeditor_code BX4028
_journal_issue 5
_journal_name_full IUCrData
_journal_paper_doi 10.1107/S2414314624003766
_journal_volume 9
_journal_year 2024
_chemical_formula_iupac '[Cu Cl2 (C7 H11 N3 O3)2]'
_chemical_formula_moiety 'C14 H22 Cl2 Cu N6 O6'
_chemical_formula_sum 'C14 H22 Cl2 Cu N6 O6'
_chemical_formula_weight 504.81
_chemical_name_systematic
;
<i>trans</i>-Dichloridobis(secnidazole-\k<i>N</i>^3^)copper(II)
;
_space_group_crystal_system triclinic
_space_group_IT_number 2
_space_group_name_Hall '-P 1'
_space_group_name_H-M_alt 'P -1'
_atom_sites_solution_hydrogens mixed
_atom_sites_solution_primary dual
_atom_sites_solution_secondary difmap
_audit_creation_method SHELXL-2019/3
_cell_angle_alpha 78.092(4)
_cell_angle_beta 82.801(4)
_cell_angle_gamma 85.469(4)
_cell_formula_units_Z 1
_cell_length_a 4.6536(3)
_cell_length_b 8.2542(3)
_cell_length_c 13.6820(6)
_cell_measurement_reflns_used 4331
_cell_measurement_temperature 298
_cell_measurement_theta_max 28.4030
_cell_measurement_theta_min 4.3250
_cell_volume 509.42(4)
_computing_cell_refinement
;
CrysAlisPro (Rigaku OD, 2022)
;
_computing_data_collection
;
CrysAlisPro (Rigaku OD, 2022)
;
_computing_data_reduction
;
CrysAlisPro (Rigaku OD, 2022)
;
_computing_molecular_graphics
;
XP in SHELXTL-Plus (Sheldrick, 2008) and Mercury (Macrae <i>et al.</i>,
2020)
;
_computing_publication_material
;
PublCif (Westrip, 2010)
;
_computing_structure_refinement
;
<i>SHELXL2019/2</i> (Sheldrick, 2015b)
;
_computing_structure_solution
;
<i>SHELXT2018/2</i> (Sheldrick, 2015a)
;
_diffrn_ambient_temperature 298
_diffrn_detector 'CCD plate'
_diffrn_detector_area_resol_mean 5.1970
_diffrn_measured_fraction_theta_full 0.998
_diffrn_measured_fraction_theta_max 0.909
_diffrn_measurement_device 'four-circle diffractometer'
_diffrn_measurement_device_type 'SuperNova, Dual, AtlasS2'
_diffrn_measurement_method '\w scans'
_diffrn_radiation_monochromator mirror
_diffrn_radiation_probe x-ray
_diffrn_radiation_type 'Mo K\a'
_diffrn_radiation_wavelength 0.71073
_diffrn_reflns_av_R_equivalents 0.0663
_diffrn_reflns_av_unetI/netI 0.0484
_diffrn_reflns_limit_h_max 5
_diffrn_reflns_limit_h_min -6
_diffrn_reflns_limit_k_max 11
_diffrn_reflns_limit_k_min -11
_diffrn_reflns_limit_l_max 18
_diffrn_reflns_limit_l_min -18
_diffrn_reflns_number 11147
_diffrn_reflns_theta_full 25.242
_diffrn_reflns_theta_max 29.457
_diffrn_reflns_theta_min 3.204
_diffrn_source 'micro-focus sealed X-ray tube'
_exptl_absorpt_coefficient_mu 1.379
_exptl_absorpt_correction_T_max 1.00000
_exptl_absorpt_correction_T_min 0.87887
_exptl_absorpt_correction_type multi-scan
_exptl_absorpt_process_details
;
(CrysAlisPro; Rigaku OD, 2022)
;
_exptl_crystal_colour blue
_exptl_crystal_density_diffrn 1.646
_exptl_crystal_description plate
_exptl_crystal_F_000 259
_exptl_crystal_size_max 0.276
_exptl_crystal_size_mid 0.213
_exptl_crystal_size_min 0.098
_refine_diff_density_max 0.696
_refine_diff_density_min -0.334
_refine_ls_extinction_method none
_refine_ls_goodness_of_fit_ref 1.048
_refine_ls_hydrogen_treatment mixed
_refine_ls_matrix_type full
_refine_ls_number_constraints 0
_refine_ls_number_parameters 139
_refine_ls_number_reflns 2582
_refine_ls_number_restraints 0
_refine_ls_restrained_S_all 1.048
_refine_ls_R_factor_all 0.0604
_refine_ls_R_factor_gt 0.0413
_refine_ls_shift/su_max 0.000
_refine_ls_shift/su_mean 0.000
_refine_ls_structure_factor_coef Fsqd
_refine_ls_weighting_details 'w=1/[\s^2^(Fo^2^)+(0.0399P)^2^+0.2610P] where P=(Fo^2^+2Fc^2^)/3'
_refine_ls_weighting_scheme calc
_refine_ls_wR_factor_gt 0.0963
_refine_ls_wR_factor_ref 0.1075
_reflns_number_gt 1956
_reflns_number_total 2582
_reflns_threshold_expression 'I > 2\s(I)'
_cod_data_source_file bx4028.cif
_cod_data_source_block I
_cod_database_code 1571673
_shelx_estimated_absorpt_t_min 0.702
_shelx_estimated_absorpt_t_max 0.877

loop_
_space_group_symop_operation_xyz
'x, y, z'
'-x, -y, -z'

loop_
_atom_site_type_symbol
_atom_site_label
_atom_site_fract_x
_atom_site_fract_y
_atom_site_fract_z
_atom_site_U_iso_or_equiv
_atom_site_adp_type
_atom_site_calc_flag
_atom_site_occupancy
_atom_site_disorder_assembly
_atom_site_disorder_group
Cu Cu1 0.500000 0.000000 0.500000 0.04075(17) Uani d 1 . .
Cl Cl1 0.26976(17) -0.14756(8) 0.41467(5) 0.0491(2) Uani d 1 . .
O O1 0.7606(6) 0.3821(3) 0.04775(15) 0.0687(7) Uani d 1 . .
O O2 1.0650(7) 0.1867(4) 0.0998(2) 0.1057(12) Uani d 1 . .
O O3 0.7513(5) 0.6770(3) 0.27030(16) 0.0542(5) Uani d 1 . .
N N1 0.5217(4) 0.3783(2) 0.24801(14) 0.0310(4) Uani d 1 . .
N N2 0.8580(6) 0.2806(3) 0.11389(17) 0.0495(6) Uani d 1 . .
N N3 0.5786(5) 0.1665(2) 0.37287(15) 0.0381(5) Uani d 1 . .
C C2 0.4408(5) 0.3135(3) 0.34601(17) 0.0324(5) Uani d 1 . .
C C4 0.7580(7) 0.1368(3) 0.29152(19) 0.0446(7) Uani d 1 . .
H H4 0.882134 0.043325 0.289156 0.054 Uiso calc 1 . .
C C5 0.7251(6) 0.2663(3) 0.21463(18) 0.0371(6) Uani d 1 . .
C C6 0.2311(6) 0.3957(4) 0.4130(2) 0.0488(7) Uani d 1 . .
H H6A 0.308953 0.495324 0.422023 0.073 Uiso calc 1 . .
H H6B 0.195815 0.322391 0.477062 0.073 Uiso calc 1 . .
H H6C 0.052384 0.422977 0.383621 0.073 Uiso calc 1 . .
C C7 0.4181(5) 0.5424(3) 0.19434(19) 0.0367(6) Uani d 1 . .
H H7A 0.243775 0.579365 0.232279 0.044 Uiso calc 1 . .
H H7B 0.367519 0.531933 0.129350 0.044 Uiso calc 1 . .
C C8 0.6415(6) 0.6722(3) 0.17891(19) 0.0408(6) Uani d 1 . .
H H8 0.804035 0.640327 0.132601 0.049 Uiso calc 1 . .
C C9 0.5105(8) 0.8384(4) 0.1286(2) 0.0617(9) Uani d 1 . .
H H9A 0.350851 0.873264 0.172485 0.093 Uiso calc 1 . .
H H9B 0.442936 0.827624 0.066869 0.093 Uiso calc 1 . .
H H9C 0.655143 0.919358 0.114551 0.093 Uiso calc 1 . .
H H3 0.598(9) 0.730(5) 0.310(3) 0.084(12) Uiso d 1 . .

loop_
_atom_site_aniso_label
_atom_site_aniso_U_11
_atom_site_aniso_U_22
_atom_site_aniso_U_33
_atom_site_aniso_U_12
_atom_site_aniso_U_13
_atom_site_aniso_U_23
Cu1 0.0753(4) 0.0250(2) 0.0210(2) -0.0102(2) -0.0118(2) 0.00433(16)
Cl1 0.0764(5) 0.0412(4) 0.0320(3) -0.0149(3) -0.0117(3) -0.0050(3)
O1 0.1028(18) 0.0693(15) 0.0242(10) 0.0088(13) 0.0001(11) 0.0037(10)
O2 0.133(3) 0.096(2) 0.0610(17) 0.056(2) 0.0316(16) -0.0013(15)
O3 0.0585(13) 0.0574(13) 0.0476(12) 0.0023(10) -0.0117(10) -0.0113(10)
N1 0.0391(11) 0.0283(10) 0.0222(10) -0.0017(8) -0.0046(8) 0.0037(8)
N2 0.0718(17) 0.0423(13) 0.0300(12) 0.0029(12) 0.0036(11) -0.0051(10)
N3 0.0633(14) 0.0253(10) 0.0229(10) -0.0046(9) -0.0065(9) 0.0030(8)
C2 0.0423(13) 0.0289(12) 0.0237(11) -0.0070(10) -0.0049(9) 0.0024(9)
C4 0.0704(19) 0.0309(13) 0.0300(14) 0.0092(12) -0.0083(12) -0.0032(11)
C5 0.0540(15) 0.0312(12) 0.0230(12) 0.0018(11) -0.0028(10) -0.0006(10)
C6 0.0539(17) 0.0496(16) 0.0347(15) -0.0017(13) 0.0105(12) 0.0007(12)
C7 0.0405(13) 0.0358(13) 0.0273(12) 0.0044(10) -0.0069(10) 0.0082(10)
C8 0.0559(16) 0.0334(13) 0.0297(13) 0.0002(12) -0.0048(11) 0.0006(10)
C9 0.097(3) 0.0335(15) 0.0472(18) 0.0074(15) -0.0099(17) 0.0058(13)

loop_
_atom_type_symbol
_atom_type_description
_atom_type_scat_dispersion_real
_atom_type_scat_dispersion_imag
_atom_type_scat_source
C C 0.0033 0.0016 'International Tables Vol C Tables 4.2.6.8 and 6.1.1.4'
H H 0.0000 0.0000 'International Tables Vol C Tables 4.2.6.8 and 6.1.1.4'
Cl Cl 0.1484 0.1585 'International Tables Vol C Tables 4.2.6.8 and 6.1.1.4'
Cu Cu 0.3201 1.2651 'International Tables Vol C Tables 4.2.6.8 and 6.1.1.4'
N N 0.0061 0.0033 'International Tables Vol C Tables 4.2.6.8 and 6.1.1.4'
O O 0.0106 0.0060 'International Tables Vol C Tables 4.2.6.8 and 6.1.1.4'

loop_
_geom_angle_atom_site_label_1
_geom_angle_atom_site_label_2
_geom_angle_atom_site_label_3
_geom_angle_site_symmetry_1
_geom_angle_site_symmetry_3
_geom_angle
_geom_angle_publ_flag
N3 Cu1 N3 . 2_656 180.0 ?
N3 Cu1 Cl1 . . 88.73(6) ?
N3 Cu1 Cl1 2_656 . 91.27(6) ?
N3 Cu1 Cl1 . 2_656 91.27(6) ?
N3 Cu1 Cl1 2_656 2_656 88.73(6) ?
Cl1 Cu1 Cl1 . 2_656 180.00(4) ?
C8 O3 H3 . . 106(2) ?
C2 N1 C5 . . 105.98(19) ?
C2 N1 C7 . . 124.6(2) ?
C5 N1 C7 . . 129.3(2) ?
O1 N2 O2 . . 123.5(3) ?
O1 N2 C5 . . 119.7(2) ?
O2 N2 C5 . . 116.8(2) ?
C2 N3 C4 . . 107.4(2) ?
C2 N3 Cu1 . . 127.62(18) ?
C4 N3 Cu1 . . 124.32(17) ?
N3 C2 N1 . . 110.2(2) ?
N3 C2 C6 . . 125.2(2) ?
N1 C2 C6 . . 124.6(2) ?
C5 C4 N3 . . 108.2(2) ?
C5 C4 H4 . . 125.9 ?
N3 C4 H4 . . 125.9 ?
C4 C5 N1 . . 108.2(2) ?
C4 C5 N2 . . 126.7(2) ?
N1 C5 N2 . . 125.0(2) ?
C2 C6 H6A . . 109.5 ?
C2 C6 H6B . . 109.5 ?
H6A C6 H6B . . 109.5 ?
C2 C6 H6C . . 109.5 ?
H6A C6 H6C . . 109.5 ?
H6B C6 H6C . . 109.5 ?
N1 C7 C8 . . 112.9(2) ?
N1 C7 H7A . . 109.0 ?
C8 C7 H7A . . 109.0 ?
N1 C7 H7B . . 109.0 ?
C8 C7 H7B . . 109.0 ?
H7A C7 H7B . . 107.8 ?
O3 C8 C7 . . 111.3(2) ?
O3 C8 C9 . . 113.4(2) ?
C7 C8 C9 . . 109.2(2) ?
O3 C8 H8 . . 107.6 ?
C7 C8 H8 . . 107.6 ?
C9 C8 H8 . . 107.6 ?
C8 C9 H9A . . 109.5 ?
C8 C9 H9B . . 109.5 ?
H9A C9 H9B . . 109.5 ?
C8 C9 H9C . . 109.5 ?
H9A C9 H9C . . 109.5 ?
H9B C9 H9C . . 109.5 ?

loop_
_geom_bond_atom_site_label_1
_geom_bond_atom_site_label_2
_geom_bond_site_symmetry_2
_geom_bond_distance
_geom_bond_publ_flag
Cu1 N3 . 1.9953(19) ?
Cu1 N3 2_656 1.9953(19) ?
Cu1 Cl1 . 2.2586(6) ?
Cu1 Cl1 2_656 2.2586(6) ?
O1 N2 . 1.207(3) ?
O2 N2 . 1.210(3) ?
O3 C8 . 1.417(3) ?
O3 H3 . 0.97(4) ?
N1 C2 . 1.355(3) ?
N1 C5 . 1.373(3) ?
N1 C7 . 1.478(3) ?
N2 C5 . 1.424(3) ?
N3 C2 . 1.331(3) ?
N3 C4 . 1.358(3) ?
C2 C6 . 1.477(4) ?
C4 C5 . 1.350(3) ?
C4 H4 . 0.9300 ?
C6 H6A . 0.9600 ?
C6 H6B . 0.9600 ?
C6 H6C . 0.9600 ?
C7 C8 . 1.517(4) ?
C7 H7A . 0.9700 ?
C7 H7B . 0.9700 ?
C8 C9 . 1.520(4) ?
C8 H8 . 0.9800 ?
C9 H9A . 0.9600 ?
C9 H9B . 0.9600 ?
C9 H9C . 0.9600 ?

loop_
_geom_hbond_atom_site_label_D
_geom_hbond_atom_site_label_H
_geom_hbond_atom_site_label_A
_geom_hbond_site_symmetry_A
_geom_hbond_distance_DH
_geom_hbond_distance_HA
_geom_hbond_distance_DA
_geom_hbond_angle_DHA
_geom_hbond_publ_flag
O3 H3 Cl1 1_565 0.97(4) 2.28(4) 3.252(2) 175(3) yes
C4 H4 Cl1 1_655 0.93 2.81 3.537(3) 135.8 no
C6 H6A Cl1 1_565 0.96 2.92 3.793(3) 151.6 no
C6 H6B Cl1 2_556 0.96 2.79 3.546(3) 136.3 no
C7 H7A O3 1_455 0.97 2.40 3.327(3) 159.9 yes
C7 H7B O1 2_665 0.97 2.51 3.436(3) 159.0 yes

loop_
_geom_torsion_atom_site_label_1
_geom_torsion_atom_site_label_2
_geom_torsion_atom_site_label_3
_geom_torsion_atom_site_label_4
_geom_torsion_site_symmetry_1
_geom_torsion_site_symmetry_2
_geom_torsion_site_symmetry_3
_geom_torsion_site_symmetry_4
_geom_torsion
_geom_torsion_publ_flag
C4 N3 C2 N1 . . . . 1.5(3) ?
Cu1 N3 C2 N1 . . . . -169.46(16) ?
C4 N3 C2 C6 . . . . -178.1(3) ?
Cu1 N3 C2 C6 . . . . 10.9(4) ?
C5 N1 C2 N3 . . . . -1.7(3) ?
C7 N1 C2 N3 . . . . -178.0(2) ?
C5 N1 C2 C6 . . . . 177.9(2) ?
C7 N1 C2 C6 . . . . 1.6(4) ?
C2 N3 C4 C5 . . . . -0.8(3) ?
Cu1 N3 C4 C5 . . . . 170.60(19) ?
N3 C4 C5 N1 . . . . -0.3(3) ?
N3 C4 C5 N2 . . . . -175.6(3) ?
C2 N1 C5 C4 . . . . 1.2(3) ?
C7 N1 C5 C4 . . . . 177.2(2) ?
C2 N1 C5 N2 . . . . 176.6(3) ?
C7 N1 C5 N2 . . . . -7.4(4) ?
O1 N2 C5 C4 . . . . 162.4(3) ?
O2 N2 C5 C4 . . . . -16.9(5) ?
O1 N2 C5 N1 . . . . -12.1(4) ?
O2 N2 C5 N1 . . . . 168.5(3) ?
C2 N1 C7 C8 . . . . 103.5(3) ?
C5 N1 C7 C8 . . . . -71.9(3) ?
N1 C7 C8 O3 . . . . -51.0(3) ?
N1 C7 C8 C9 . . . . -176.9(2) ?
